data_2241557
loop_
_publ_author_name
'Diop, Mouhamadou Birame'
'Diop, Libasse'
'Plasseraud, Laurent'
'Maris, Thierry'

_publ_section_title
;
 Crystal structure of bis(2-methyl-1<i>H</i>-imidazol-3-ium)
 dihydroxidobis(oxalato-\k^2^<i>O</i>^1^,<i>O</i>^2^)stannate(IV)
 monohydrate
;
_journal_coeditor_code WM5268
_journal_issue 3
_journal_name_full 'Acta Crystallographica Section E'
_journal_page_first 355
_journal_page_last 357
_journal_paper_doi 10.1107/S2056989016002061
_journal_volume 72
_journal_year 2016
_chemical_formula_iupac '(C4 H7 N2)2 [Sn (C2 O4)2 (H2 O1)2], H2 O'
_chemical_formula_moiety '2(C4 H7 N2 +), C4 H2 O10 Sn 2-, H2 O'
_chemical_formula_sum 'C12 H18 N4 O11 Sn'
_chemical_formula_weight 512.99
_chemical_name_systematic
;
Bis(2-methyl-1<i>H</i>-imidazol-3-ium)
dihydroxidobis(oxalato-\k^2^<i>O</i>^1^,<i>O</i>^2^)stannate(IV)
monohydrate
;
_space_group_crystal_system monoclinic
_space_group_IT_number 14
_space_group_name_Hall '-P 2ybc'
_space_group_name_H-M_alt 'P 1 21/c 1'
_symmetry_space_group_name_Hall '-P 2ybc'
_symmetry_space_group_name_H-M 'P 1 21/c 1'
_atom_sites_solution_hydrogens mixed
_atom_sites_solution_primary direct
_audit_creation_method
;
Olex2 1.2
(compiled 2015.01.26 svn.r3150 for OlexSys, GUI svn.r4998)
;
_cell_angle_alpha 90
_cell_angle_beta 106.582(2)
_cell_angle_gamma 90
_cell_formula_units_Z 4
_cell_length_a 20.1391(13)
_cell_length_b 7.0651(5)
_cell_length_c 13.4942(9)
_cell_measurement_reflns_used 9589
_cell_measurement_temperature 110
_cell_measurement_theta_max 60.828
_cell_measurement_theta_min 4.239
_cell_volume 1840.2(2)
_computing_cell_refinement
;
SAINT (Bruker, 2014)
;
_computing_data_collection
;
APEX2 (Bruker, 2014)
;
_computing_data_reduction
;
SAINT (Bruker, 2014)
;
_computing_molecular_graphics
;
<i>OLEX2</i> (Dolomanov <i>et al.</i>, 2009) and Mercury (Macrae <i>et
al.</i>,
2008)
;
_computing_publication_material
;
<i>OLEX2</i> (Dolomanov <i>et al.</i>, 2009) and <i>publCIF</i>
(Westrip,
2010)
;
_computing_structure_refinement
;
SHELXL2014 (Sheldrick, 2015<i>b</i>)
;
_computing_structure_solution
;
SHELXT (Sheldrick, 2015<i>a</i>)
;
_diffrn_ambient_temperature 110
_diffrn_detector_area_resol_mean 10.24
_diffrn_measured_fraction_theta_full 0.997
_diffrn_measured_fraction_theta_max 0.995
_diffrn_measurement_device 'k-geometry diffractometer'
_diffrn_measurement_device_type 'Bruker Venture Metaljet'
_diffrn_measurement_method '\w and \f scans'
_diffrn_radiation_monochromator 'Helios MX Mirror Optics'
_diffrn_radiation_type GaK\a
_diffrn_radiation_wavelength 1.34139
_diffrn_reflns_av_R_equivalents 0.0583
_diffrn_reflns_limit_h_max 26
_diffrn_reflns_limit_h_min -26
_diffrn_reflns_limit_k_max 9
_diffrn_reflns_limit_k_min -8
_diffrn_reflns_limit_l_max 17
_diffrn_reflns_limit_l_min -17
_diffrn_reflns_number 42907
_diffrn_reflns_theta_full 53.594
_diffrn_reflns_theta_max 60.866
_diffrn_reflns_theta_min 1.991
_exptl_absorpt_coefficient_mu 7.834
_exptl_absorpt_correction_T_max 0.7519
_exptl_absorpt_correction_T_min 0.5093
_exptl_absorpt_correction_type multi-scan
_exptl_absorpt_process_details
;
(<i>SADABS</i>; Krause <i>et al.</i>, 2015)
;
_exptl_crystal_colour 'clear light colourless'
_exptl_crystal_density_diffrn 1.852
_exptl_crystal_description block
_exptl_crystal_F_000 1024
_exptl_crystal_size_max 0.19
_exptl_crystal_size_mid 0.11
_exptl_crystal_size_min 0.09
_refine_diff_density_max 1.866
_refine_diff_density_min -0.808
_refine_ls_extinction_method none
_refine_ls_goodness_of_fit_ref 1.072
_refine_ls_hydrogen_treatment mixed
_refine_ls_matrix_type full
_refine_ls_number_parameters 265
_refine_ls_number_reflns 4235
_refine_ls_number_restraints 4
_refine_ls_restrained_S_all 1.072
_refine_ls_R_factor_all 0.0403
_refine_ls_R_factor_gt 0.0396
_refine_ls_shift/su_max 0.001
_refine_ls_shift/su_mean 0.000
_refine_ls_structure_factor_coef Fsqd
_refine_ls_weighting_details 'w=1/[\s^2^(Fo^2^)+(0.0612P)^2^+2.7674P] where P=(Fo^2^+2Fc^2^)/3'
_refine_ls_weighting_scheme calc
_refine_ls_wR_factor_gt 0.1004
_refine_ls_wR_factor_ref 0.1010
_reflns_number_gt 4110
_reflns_number_total 4235
_reflns_threshold_expression 'I > 2\s(I)'
_cod_data_source_file wm5268sup1.cif
_cod_data_source_block I
_cod_database_code 2241557
_shelx_space_group_comment
;
The symmetry employed for this shelxl refinement is uniquely defined
by the following loop, which should always be used as a source of
symmetry information in preference to the above space-group names.
They are only intended as comments.
;
_shelx_estimated_absorpt_t_min 0.318
_shelx_estimated_absorpt_t_max 0.539

loop_
_space_group_symop_operation_xyz
'x, y, z'
'-x, y+1/2, -z+1/2'
'-x, -y, -z'
'x, -y-1/2, z-1/2'

loop_
_atom_site_type_symbol
_atom_site_label
_atom_site_fract_x
_atom_site_fract_y
_atom_site_fract_z
_atom_site_U_iso_or_equiv
_atom_site_adp_type
_atom_site_calc_flag
_atom_site_occupancy
Sn Sn1 0.24060(2) 0.62119(3) 0.27535(2) 0.02481(10) Uani d 1
O O1 0.22492(11) 0.6762(3) 0.11720(17) 0.0312(4) Uani d 1
O O2 0.13386(12) 0.5897(3) 0.21916(18) 0.0293(5) Uani d 1
O O3 0.04507(12) 0.6473(3) 0.07971(18) 0.0330(5) Uani d 1
O O4 0.13911(12) 0.7325(3) -0.02786(17) 0.0347(5) Uani d 1
O O5 0.34706(12) 0.6212(3) 0.29967(19) 0.0278(5) Uani d 1
O O6 0.25904(10) 0.3368(3) 0.24215(18) 0.0280(4) Uani d 1
O O7 0.34600(13) 0.1302(3) 0.2613(2) 0.0368(6) Uani d 1
O O8 0.43752(11) 0.4264(3) 0.3297(2) 0.0347(5) Uani d 1
O O9 0.24047(12) 0.9006(3) 0.2994(2) 0.0306(5) Uani d 1
H H9 0.2722 0.9540 0.2777 0.046 Uiso d 1
O O10 0.24113(12) 0.5339(3) 0.41448(17) 0.0321(5) Uani d 1
H H10 0.2163 0.6085 0.4403 0.048 Uiso d 1
C C1 0.16053(15) 0.6868(4) 0.0632(2) 0.0274(6) Uani d 1
C C2 0.10678(17) 0.6380(4) 0.1231(2) 0.0273(6) Uani d 1
C C3 0.32352(15) 0.2896(4) 0.2648(2) 0.0280(6) Uani d 1
C C4 0.37567(15) 0.4559(4) 0.3017(2) 0.0275(6) Uani d 1
N N1 0.01942(13) 1.1771(4) 0.1086(2) 0.0289(5) Uani d 1
H H1 -0.0115 1.2288 0.0559 0.043 Uiso calc 1
N N2 0.11571(14) 1.0703(4) 0.2068(2) 0.0299(5) Uani d 1
H H2 0.1597 1.0387 0.2303 0.045 Uiso calc 1
C C5 0.12035(18) 1.2002(5) 0.0351(3) 0.0343(7) Uani d 1
H H5A 0.1243 1.0864 -0.0043 0.051 Uiso calc 1
H H5B 0.1667 1.2509 0.0683 0.051 Uiso calc 1
H H5C 0.0928 1.2956 -0.0116 0.051 Uiso calc 1
C C6 0.08607(16) 1.1515(4) 0.1151(2) 0.0271(6) Uani d 1
C C7 0.00616(19) 1.1103(4) 0.1971(3) 0.0332(7) Uani d 1
H H7 -0.0372 1.1110 0.2118 0.040 Uiso calc 1
C C8 0.06634(17) 1.0440(5) 0.2585(2) 0.0334(6) Uani d 1
H H8 0.0736 0.9893 0.3250 0.040 Uiso calc 1
N N3 0.40483(15) 0.0861(4) 0.5690(2) 0.0342(6) Uani d 1
H H3 0.3611 0.1160 0.5404 0.051 Uiso calc 1
N N4 0.49720(14) -0.0750(4) 0.6344(2) 0.0306(5) Uani d 1
H H4 0.5252 -0.1712 0.6567 0.046 Uiso calc 1
C C9 0.38714(19) -0.2637(5) 0.5737(3) 0.0390(7) Uani d 1
H H9A 0.4017 -0.3457 0.6346 0.059 Uiso calc 1
H H9B 0.3941 -0.3298 0.5136 0.059 Uiso calc 1
H H9C 0.3380 -0.2320 0.5604 0.059 Uiso calc 1
C C10 0.42895(17) -0.0874(5) 0.5925(2) 0.0298(6) Uani d 1
C C11 0.45913(19) 0.2124(5) 0.5965(3) 0.0380(7) Uani d 1
H H11 0.4562 0.3460 0.5881 0.046 Uiso calc 1
C C12 0.5171(2) 0.1116(4) 0.6374(3) 0.0347(7) Uani d 1
H H12 0.5628 0.1599 0.6633 0.042 Uiso calc 1
O O11 0.26942(14) 0.1609(4) 0.4740(2) 0.0406(6) Uani d 1
H H11A 0.258(3) 0.267(3) 0.449(4) 0.074(18) Uiso d 1
H H11B 0.259(4) 0.079(6) 0.428(4) 0.10(2) Uiso d 1

loop_
_atom_site_aniso_label
_atom_site_aniso_U_11
_atom_site_aniso_U_22
_atom_site_aniso_U_33
_atom_site_aniso_U_12
_atom_site_aniso_U_13
_atom_site_aniso_U_23
Sn1 0.01935(13) 0.02397(14) 0.02993(14) 0.00241(6) 0.00517(9) 0.00129(6)
O1 0.0245(10) 0.0368(11) 0.0333(11) -0.0011(9) 0.0097(8) 0.0009(9)
O2 0.0236(10) 0.0338(11) 0.0311(11) 0.0006(9) 0.0088(9) 0.0052(9)
O3 0.0233(11) 0.0407(12) 0.0327(11) -0.0004(9) 0.0043(9) 0.0021(9)
O4 0.0353(12) 0.0380(12) 0.0295(11) 0.0011(9) 0.0073(9) 0.0035(9)
O5 0.0205(10) 0.0245(11) 0.0389(12) 0.0019(7) 0.0092(9) 0.0008(8)
O6 0.0216(10) 0.0263(10) 0.0357(11) -0.0001(8) 0.0075(8) -0.0016(9)
O7 0.0286(12) 0.0265(12) 0.0561(16) 0.0006(8) 0.0136(11) -0.0043(9)
O8 0.0218(10) 0.0284(10) 0.0524(14) 0.0023(9) 0.0080(10) 0.0003(10)
O9 0.0266(12) 0.0241(10) 0.0408(12) 0.0015(8) 0.0090(9) 0.0010(9)
O10 0.0329(11) 0.0344(12) 0.0297(10) 0.0044(9) 0.0100(9) 0.0037(9)
C1 0.0257(14) 0.0237(14) 0.0321(14) 0.0011(11) 0.0070(11) -0.0011(11)
C2 0.0263(15) 0.0241(14) 0.0295(14) -0.0003(10) 0.0046(12) -0.0011(10)
C3 0.0250(14) 0.0259(14) 0.0335(14) -0.0011(11) 0.0089(11) -0.0020(11)
C4 0.0253(14) 0.0256(14) 0.0311(14) 0.0012(11) 0.0071(11) 0.0005(11)
N1 0.0238(12) 0.0302(13) 0.0311(12) 0.0037(10) 0.0055(10) 0.0016(10)
N2 0.0241(12) 0.0287(12) 0.0342(13) 0.0026(10) 0.0039(10) -0.0011(11)
C5 0.0340(16) 0.0342(17) 0.0375(16) -0.0007(13) 0.0146(13) -0.0016(13)
C6 0.0242(14) 0.0246(13) 0.0324(15) 0.0008(11) 0.0077(12) -0.0019(11)
C7 0.0300(17) 0.0335(17) 0.0377(17) 0.0005(12) 0.0122(14) -0.0001(12)
C8 0.0378(17) 0.0298(16) 0.0319(15) -0.0003(13) 0.0086(13) 0.0019(12)
N3 0.0305(14) 0.0313(13) 0.0377(14) 0.0056(11) 0.0048(11) -0.0020(11)
N4 0.0262(13) 0.0274(12) 0.0360(14) 0.0032(11) 0.0052(11) -0.0020(11)
C9 0.0348(17) 0.0329(17) 0.0463(18) -0.0007(14) 0.0067(14) -0.0071(14)
C10 0.0266(15) 0.0309(14) 0.0313(15) 0.0035(12) 0.0071(12) -0.0041(12)
C11 0.0416(18) 0.0270(15) 0.0443(18) 0.0000(13) 0.0106(15) -0.0007(13)
C12 0.0328(17) 0.0324(17) 0.0384(17) -0.0040(12) 0.0092(14) -0.0029(12)
O11 0.0375(13) 0.0423(13) 0.0409(13) 0.0100(11) 0.0095(11) 0.0049(12)

loop_
_atom_type_symbol
_atom_type_description
_atom_type_scat_dispersion_real
_atom_type_scat_dispersion_imag
_atom_type_scat_source
C C 0.0140 0.0070 'International Tables Vol C Tables 4.2.6.8 and 6.1.1.4'
H H 0.0000 0.0000 'International Tables Vol C Tables 4.2.6.8 and 6.1.1.4'
N N 0.0250 0.0140 'International Tables Vol C Tables 4.2.6.8 and 6.1.1.4'
O O 0.0390 0.0250 'International Tables Vol C Tables 4.2.6.8 and 6.1.1.4'
Sn Sn 0.1160 4.3260 'International Tables Vol C Tables 4.2.6.8 and 6.1.1.4'

loop_
_geom_angle_atom_site_label_1
_geom_angle_atom_site_label_2
_geom_angle_atom_site_label_3
_geom_angle
O1 Sn1 O6 86.86(9)
O2 Sn1 O1 79.01(9)
O2 Sn1 O6 92.69(8)
O5 Sn1 O1 90.55(9)
O5 Sn1 O2 166.65(9)
O5 Sn1 O6 78.32(8)
O9 Sn1 O1 88.58(10)
O9 Sn1 O2 96.65(9)
O9 Sn1 O5 91.33(8)
O9 Sn1 O6 168.64(9)
O10 Sn1 O1 169.11(9)
O10 Sn1 O2 92.17(9)
O10 Sn1 O5 97.17(9)
O10 Sn1 O6 87.19(9)
O10 Sn1 O9 98.87(10)
C1 O1 Sn1 114.71(19)
C2 O2 Sn1 115.6(2)
C4 O5 Sn1 115.80(18)
C3 O6 Sn1 114.93(19)
Sn1 O9 H9 110.0
Sn1 O10 H10 110.2
O1 C1 C2 115.2(3)
O4 C1 O1 126.1(3)
O4 C1 C2 118.7(3)
O2 C2 C1 114.7(3)
O3 C2 O2 125.1(3)
O3 C2 C1 120.2(3)
O6 C3 C4 114.9(3)
O7 C3 O6 126.1(3)
O7 C3 C4 119.0(3)
O5 C4 C3 114.6(2)
O8 C4 O5 124.8(3)
O8 C4 C3 120.6(3)
C6 N1 H1 125.2
C6 N1 C7 109.7(3)
C7 N1 H1 125.2
C6 N2 H2 125.4
C6 N2 C8 109.2(3)
C8 N2 H2 125.4
H5A C5 H5B 109.5
H5A C5 H5C 109.5
H5B C5 H5C 109.5
C6 C5 H5A 109.5
C6 C5 H5B 109.5
C6 C5 H5C 109.5
N1 C6 N2 107.1(3)
N1 C6 C5 126.3(3)
N2 C6 C5 126.6(3)
N1 C7 H7 126.6
C8 C7 N1 106.8(3)
C8 C7 H7 126.6
N2 C8 H8 126.4
C7 C8 N2 107.2(3)
C7 C8 H8 126.4
C10 N3 H3 125.5
C10 N3 C11 109.1(3)
C11 N3 H3 125.5
C10 N4 H4 125.3
C10 N4 C12 109.4(3)
C12 N4 H4 125.3
H9A C9 H9B 109.5
H9A C9 H9C 109.5
H9B C9 H9C 109.5
C10 C9 H9A 109.5
C10 C9 H9B 109.5
C10 C9 H9C 109.5
N3 C10 N4 107.7(3)
N3 C10 C9 125.8(3)
N4 C10 C9 126.5(3)
N3 C11 H11 126.4
C12 C11 N3 107.3(3)
C12 C11 H11 126.4
N4 C12 H12 126.7
C11 C12 N4 106.6(3)
C11 C12 H12 126.7
H11A O11 H11B 110(3)

loop_
_geom_bond_atom_site_label_1
_geom_bond_atom_site_label_2
_geom_bond_distance
Sn1 O1 2.103(2)
Sn1 O2 2.077(2)
Sn1 O5 2.074(2)
Sn1 O6 2.114(2)
Sn1 O9 2.001(2)
Sn1 O10 1.973(2)
O1 C1 1.296(4)
O2 C2 1.300(4)
O3 C2 1.215(4)
O4 C1 1.223(4)
O5 C4 1.299(4)
O6 C3 1.290(4)
O7 C3 1.220(4)
O8 C4 1.212(4)
O9 H9 0.8616
O10 H10 0.8653
C1 C2 1.563(4)
C3 C4 1.560(4)
N1 H1 0.8800
N1 C6 1.332(4)
N1 C7 1.379(4)
N2 H2 0.8800
N2 C6 1.339(4)
N2 C8 1.380(4)
C5 H5A 0.9800
C5 H5B 0.9800
C5 H5C 0.9800
C5 C6 1.478(4)
C7 H7 0.9500
C7 C8 1.342(5)
C8 H8 0.9500
N3 H3 0.8800
N3 C10 1.324(4)
N3 C11 1.378(5)
N4 H4 0.8800
N4 C10 1.332(4)
N4 C12 1.375(4)
C9 H9A 0.9800
C9 H9B 0.9800
C9 H9C 0.9800
C9 C10 1.484(5)
C11 H11 0.9500
C11 C12 1.344(5)
C12 H12 0.9500
O11 H11A 0.831(15)
O11 H11B 0.827(16)

loop_
_geom_hbond_atom_site_label_D
_geom_hbond_atom_site_label_H
_geom_hbond_atom_site_label_A
_geom_hbond_site_symmetry_A
_geom_hbond_distance_DH
_geom_hbond_distance_HA
_geom_hbond_distance_DA
_geom_hbond_angle_DHA
O9 H9 O7 1_565 0.86 2.00 2.835(3) 163.1
O10 H10 O4 4_576 0.87 2.06 2.909(3) 166.8
O11 H11A O10 . 0.831(15) 1.946(17) 2.766(4) 169(5)
O11 H11B O9 1_545 0.827(16) 2.10(2) 2.914(4) 170(7)
N1 H1 O3 3_575 0.88 1.97 2.793(4) 156.1
N1 H1 O4 3_575 0.88 2.50 3.131(3) 128.7
N2 H2 O9 . 0.88 1.90 2.742(3) 160.2
N3 H3 O11 . 0.88 1.84 2.713(4) 175.3
N4 H4 O8 3_656 0.88 1.94 2.787(4) 160.5
C5 H5A O4 . 0.98 2.55 3.460(4) 154.5
C7 H7 O2 2 0.95 2.39 3.327(4) 168.9
C8 H8 O4 4_576 0.95 2.58 3.444(4) 151.9
C12 H12 O5 3_666 0.95 2.33 3.232(4) 158.7

loop_
_geom_torsion_atom_site_label_1
_geom_torsion_atom_site_label_2
_geom_torsion_atom_site_label_3
_geom_torsion_atom_site_label_4
_geom_torsion
Sn1 O1 C1 O4 173.7(3)
Sn1 O1 C1 C2 -5.5(3)
Sn1 O2 C2 O3 -172.4(2)
Sn1 O2 C2 C1 7.4(3)
Sn1 O5 C4 O8 -168.6(3)
Sn1 O5 C4 C3 11.0(3)
Sn1 O6 C3 O7 172.8(3)
Sn1 O6 C3 C4 -6.1(3)
O1 C1 C2 O2 -1.2(4)
O1 C1 C2 O3 178.6(3)
O4 C1 C2 O2 179.6(3)
O4 C1 C2 O3 -0.7(4)
O6 C3 C4 O5 -3.2(4)
O6 C3 C4 O8 176.5(3)
O7 C3 C4 O5 177.8(3)
O7 C3 C4 O8 -2.5(5)
N1 C7 C8 N2 -0.2(4)
C6 N1 C7 C8 0.4(4)
C6 N2 C8 C7 0.0(4)
C7 N1 C6 N2 -0.4(4)
C7 N1 C6 C5 178.5(3)
C8 N2 C6 N1 0.2(4)
C8 N2 C6 C5 -178.7(3)
N3 C11 C12 N4 -0.1(4)
C10 N3 C11 C12 0.0(4)
C10 N4 C12 C11 0.2(4)
C11 N3 C10 N4 0.1(4)
C11 N3 C10 C9 -179.0(3)
C12 N4 C10 N3 -0.2(4)
C12 N4 C10 C9 179.0(3)

_cod_database_fobs_code 2241557
